data_4308034
loop_
_publ_author_name
'Sonia Nieto'
'Julio P\'erez'
'Luc\'ia Riera'
'V\'ictor Riera'
'Daniel Miguel'
'James A. Golen'
'Arnold L. Rheingold'

_publ_contact_author
;
     JULIO PEREZ
     Departamento de Quimica Organica e Inorganica 
     IUQOEM - Facultad de Quimica
     Universidad de Oviedo-CSIC
     C/ Julian Claveria s/n
     33006 Oviedo  (ASTURIAS)
     SPAIN
;
_publ_contact_author_email japm@uniovi.es
_publ_contact_author_fax +34-85-103446
_publ_contact_author_phone +34-85-102985
_publ_section_title
;
Pyrazole Complexes as Anion Receptors: Effects of Changing the Metal, the
Pyrazole Substitution Pattern, and the Number of Pyrazole Ligands
;
_journal_name_full 'Inorganic Chemistry'
_journal_page_first 3407
_journal_page_last 3418
_journal_paper_doi 10.1021/ic0700046
_journal_volume 46
_journal_year 2007
_chemical_formula_sum 'C50 H36 B F24 Mn N6 O3'
_chemical_formula_weight 1290.60
_chemical_name_systematic
; 
 ? 
;
_space_group_IT_number 14
_symmetry_cell_setting monoclinic
_symmetry_space_group_name_Hall '-P 2yn'
_symmetry_space_group_name_H-M 'P 1 21/n 1'
_atom_sites_solution_hydrogens geom
_atom_sites_solution_primary direct
_atom_sites_solution_secondary difmap
_audit_creation_method SHELXL-97
_cell_angle_alpha 90.00
_cell_angle_beta 105.468(4)
_cell_angle_gamma 90.00
_cell_formula_units_Z 4
_cell_length_a 14.775(3)
_cell_length_b 26.092(6)
_cell_length_c 15.489(3)
_cell_measurement_temperature 293(2)
_cell_volume 5755(2)
_computing_cell_refinement 'Bruker SMART'
_computing_data_collection 'Bruker SMART'
_computing_data_reduction 'Bruker SHELXTL'
_computing_molecular_graphics 'Bruker SHELXTL'
_computing_publication_material 'Bruker SHELXTL'
_computing_structure_refinement 'SHELXL-97 (Sheldrick, 1997)'
_computing_structure_solution 'SHELXS-97 (Sheldrick, 1990)'
_diffrn_ambient_temperature 293(2)
_diffrn_measured_fraction_theta_full 0.998
_diffrn_measured_fraction_theta_max 0.998
_diffrn_measurement_device_type 'CCD area detector'
_diffrn_measurement_method 'phi and omega scans'
_diffrn_radiation_monochromator graphite
_diffrn_radiation_source 'fine-focus sealed tube'
_diffrn_radiation_type MoK\a
_diffrn_radiation_wavelength 0.71073
_diffrn_reflns_av_R_equivalents 0.0492
_diffrn_reflns_av_sigmaI/netI 0.0498
_diffrn_reflns_limit_h_max 16
_diffrn_reflns_limit_h_min -16
_diffrn_reflns_limit_k_max 27
_diffrn_reflns_limit_k_min -29
_diffrn_reflns_limit_l_max 15
_diffrn_reflns_limit_l_min -17
_diffrn_reflns_number 25734
_diffrn_reflns_theta_full 23.30
_diffrn_reflns_theta_max 23.30
_diffrn_reflns_theta_min 1.56
_exptl_absorpt_coefficient_mu 0.353
_exptl_absorpt_correction_T_max 1.000000
_exptl_absorpt_correction_T_min 0.782200
_exptl_absorpt_correction_type multi-scan
_exptl_absorpt_process_details SADABS
_exptl_crystal_colour PALE_YELLOW
_exptl_crystal_density_diffrn 1.490
_exptl_crystal_density_method 'not measured'
_exptl_crystal_description PRISM
_exptl_crystal_F_000 2592
_exptl_crystal_size_max 0.39
_exptl_crystal_size_mid 0.23
_exptl_crystal_size_min 0.22
_refine_diff_density_max 0.859
_refine_diff_density_min -0.450
_refine_diff_density_rms 0.069
_refine_ls_extinction_method none
_refine_ls_goodness_of_fit_ref 1.043
_refine_ls_hydrogen_treatment mixed
_refine_ls_matrix_type full
_refine_ls_number_parameters 783
_refine_ls_number_reflns 8295
_refine_ls_number_restraints 0
_refine_ls_restrained_S_all 1.043
_refine_ls_R_factor_all 0.1482
_refine_ls_R_factor_gt 0.0870
_refine_ls_shift/su_max 0.002
_refine_ls_shift/su_mean 0.000
_refine_ls_structure_factor_coef Fsqd
_refine_ls_weighting_details 'calc w=1/[\s^2^(Fo^2^)+(0.1494P)^2^+6.2543P] where P=(Fo^2^+2Fc^2^)/3'
_refine_ls_weighting_scheme calc
_refine_ls_wR_factor_gt 0.2381
_refine_ls_wR_factor_ref 0.2888
_reflns_number_gt 4523
_reflns_number_total 8295
_reflns_threshold_expression >2sigma(I)
_cod_data_source_file ic0700046si20070102_075057_02.cif
_cod_data_source_block Compound_4a_(sn154cm)
_cod_depositor_comments
;
The following automatic conversions were performed:
'_symmetry_cell_setting' value 'Monoclinic' changed to 'monoclinic'
according to '/home/saulius/struct/CIF-dictionaries/cif_core.dic'
dictionary named 'cif_core.dic' version 2.4.1 from 2010-06-29.

Automatic conversion script
Id: cif_fix_enum 1527 2010-12-29 10:47:43Z saulius 
;
_cod_database_code 4308034

loop_
_symmetry_equiv_pos_as_xyz
'x, y, z'
'-x+1/2, y+1/2, -z+1/2'
'-x, -y, -z'
'x-1/2, -y-1/2, z-1/2'

loop_
_atom_site_label
_atom_site_type_symbol
_atom_site_fract_x
_atom_site_fract_y
_atom_site_fract_z
_atom_site_U_iso_or_equiv
_atom_site_adp_type
_atom_site_occupancy
_atom_site_symmetry_multiplicity
_atom_site_calc_flag
_atom_site_refinement_flags
_atom_site_disorder_assembly
_atom_site_disorder_group
Mn1 Mn 0.65638(8) 0.28550(4) 0.62595(7) 0.0756(4) Uani 1 1 d . . .
N1 N 0.6448(4) 0.3553(2) 0.6914(4) 0.0667(14) Uani 1 1 d . . .
N2 N 0.5972(4) 0.3552(3) 0.7558(4) 0.0757(16) Uani 1 1 d . . .
H2 H 0.583(5) 0.323(3) 0.773(4) 0.08(2) Uiso 1 1 d . . .
N3 N 0.6254(5) 0.2487(2) 0.7341(4) 0.0766(16) Uani 1 1 d . . .
N4 N 0.6865(6) 0.2507(3) 0.8162(5) 0.089(2) Uani 1 1 d . . .
H4 H 0.736(4) 0.267(2) 0.829(4) 0.036(17) Uiso 1 1 d . . .
N5 N 0.7963(5) 0.2804(3) 0.6999(5) 0.0875(19) Uani 1 1 d . . .
N6 N 0.8497(4) 0.3229(3) 0.7231(4) 0.0781(18) Uani 1 1 d . . .
H6 H 0.827(6) 0.355(3) 0.718(5) 0.10(3) Uiso 1 1 d . . .
C1 C 0.5391(7) 0.2935(3) 0.5617(5) 0.085(2) Uani 1 1 d . . .
O1 O 0.4630(5) 0.2997(3) 0.5146(5) 0.133(2) Uani 1 1 d . . .
C2 C 0.6917(6) 0.3125(3) 0.5348(6) 0.093(2) Uani 1 1 d . . .
O2 O 0.7109(6) 0.3275(3) 0.4712(5) 0.137(3) Uani 1 1 d . . .
C3 C 0.6544(8) 0.2255(4) 0.5682(7) 0.114(3) Uani 1 1 d . . .
O3 O 0.6464(8) 0.1891(3) 0.5264(6) 0.182(4) Uani 1 1 d . . .
C11 C 0.5836(6) 0.4017(3) 0.7842(5) 0.082(2) Uani 1 1 d . . .
C12 C 0.6224(5) 0.4339(3) 0.7371(6) 0.080(2) Uani 1 1 d . . .
H12 H 0.6245 0.4695 0.7420 0.096 Uiso 1 1 calc R . .
C13 C 0.6590(5) 0.4046(3) 0.6799(5) 0.0703(18) Uani 1 1 d . . .
C14 C 0.5321(7) 0.4110(4) 0.8544(6) 0.122(3) Uani 1 1 d . . .
H14A H 0.5032 0.4442 0.8454 0.182 Uiso 1 1 calc R . .
H14B H 0.5756 0.4096 0.9127 0.182 Uiso 1 1 calc R . .
H14C H 0.4847 0.3853 0.8498 0.182 Uiso 1 1 calc R . .
C15 C 0.7053(7) 0.4240(3) 0.6107(6) 0.104(3) Uani 1 1 d . . .
H15A H 0.7690 0.4120 0.6247 0.156 Uiso 1 1 d R . .
H15B H 0.7048 0.4608 0.6105 0.156 Uiso 1 1 d R . .
H15C H 0.6716 0.4116 0.5526 0.156 Uiso 1 1 d R . .
C21 C 0.6608(8) 0.2222(4) 0.8775(6) 0.094(3) Uani 1 1 d . . .
C22 C 0.5772(9) 0.2025(4) 0.8326(7) 0.113(3) Uani 1 1 d . . .
H22 H 0.5393 0.1817 0.8571 0.135 Uiso 1 1 calc R . .
C23 C 0.5574(7) 0.2178(3) 0.7459(6) 0.094(3) Uani 1 1 d . . .
C24 C 0.7207(8) 0.2194(5) 0.9737(7) 0.140(4) Uani 1 1 d . . .
H24A H 0.7784 0.2019 0.9756 0.210 Uiso 1 1 calc R . .
H24B H 0.6874 0.2010 1.0093 0.210 Uiso 1 1 calc R . .
H24C H 0.7343 0.2534 0.9970 0.210 Uiso 1 1 calc R . .
C25 C 0.4736(9) 0.2035(5) 0.6714(7) 0.148(5) Uani 1 1 d . . .
H25A H 0.4322 0.1825 0.6945 0.223 Uiso 1 1 calc R . .
H25B H 0.4937 0.1849 0.6264 0.223 Uiso 1 1 calc R . .
H25C H 0.4412 0.2341 0.6455 0.223 Uiso 1 1 calc R . .
C31 C 0.9405(6) 0.3131(5) 0.7657(6) 0.099(3) Uani 1 1 d . . .
C32 C 0.9444(8) 0.2610(5) 0.7705(8) 0.130(4) Uani 1 1 d . . .
H32 H 0.9973 0.2418 0.7979 0.155 Uiso 1 1 calc R . .
C33 C 0.8554(8) 0.2410(4) 0.7273(8) 0.122(4) Uani 1 1 d . . .
C34 C 1.0095(7) 0.3538(5) 0.7947(6) 0.128(4) Uani 1 1 d . . .
H34A H 1.0413 0.3492 0.8569 0.192 Uiso 1 1 calc R . .
H34B H 0.9782 0.3864 0.7866 0.192 Uiso 1 1 calc R . .
H34C H 1.0543 0.3527 0.7599 0.192 Uiso 1 1 calc R . .
C35 C 0.8282(10) 0.1868(4) 0.7196(12) 0.206(7) Uani 1 1 d . . .
H35A H 0.7689 0.1828 0.7332 0.309 Uiso 1 1 calc R . .
H35B H 0.8750 0.1669 0.7609 0.309 Uiso 1 1 calc R . .
H35C H 0.8228 0.1752 0.6596 0.309 Uiso 1 1 calc R . .
B51 B 0.7539(5) 0.4196(3) 0.2296(5) 0.0549(17) Uani 1 1 d . . .
C51 C 0.8626(4) 0.4233(2) 0.2940(4) 0.0531(15) Uani 1 1 d . . .
C52 C 0.9403(5) 0.4357(2) 0.2646(5) 0.0670(17) Uani 1 1 d . . .
H52 H 0.9318 0.4427 0.2041 0.080 Uiso 1 1 calc R . .
C53 C 1.0301(5) 0.4382(3) 0.3210(5) 0.077(2) Uani 1 1 d . . .
C54 C 1.0448(5) 0.4306(3) 0.4115(5) 0.078(2) Uani 1 1 d . . .
H54 H 1.1047 0.4335 0.4503 0.094 Uiso 1 1 calc R . .
C55 C 0.9699(5) 0.4187(3) 0.4434(4) 0.0662(17) Uani 1 1 d . . .
C56 C 0.8810(4) 0.4152(2) 0.3871(4) 0.0611(16) Uani 1 1 d . . .
H56 H 0.8314 0.4073 0.4110 0.073 Uiso 1 1 calc R . .
C57 C 1.1099(7) 0.4509(7) 0.2835(7) 0.126(4) Uani 1 1 d . . .
C58 C 0.9852(6) 0.4091(4) 0.5403(6) 0.094(2) Uani 1 1 d . . .
C61 C 0.7489(4) 0.4428(2) 0.1309(4) 0.0574(15) Uani 1 1 d . . .
C62 C 0.7079(5) 0.4888(3) 0.0966(5) 0.0733(19) Uani 1 1 d . . .
H62 H 0.6766 0.5078 0.1305 0.088 Uiso 1 1 calc R . .
C63 C 0.7116(6) 0.5078(3) 0.0135(5) 0.086(2) Uani 1 1 d . . .
C64 C 0.7575(6) 0.4805(3) -0.0375(5) 0.091(2) Uani 1 1 d . . .
H64 H 0.7621 0.4936 -0.0920 0.109 Uiso 1 1 calc R . .
C65 C 0.7966(5) 0.4339(3) -0.0085(4) 0.0744(19) Uani 1 1 d . . .
C66 C 0.7910(4) 0.4155(3) 0.0742(4) 0.0636(17) Uani 1 1 d . . .
H66 H 0.8165 0.3835 0.0927 0.076 Uiso 1 1 calc R . .
C67 C 0.6740(16) 0.5576(6) -0.0181(10) 0.170(7) Uani 1 1 d . . .
C68 C 0.8446(8) 0.4025(4) -0.0612(6) 0.103(3) Uani 1 1 d . . .
C71 C 0.7194(4) 0.3594(2) 0.2150(4) 0.0532(15) Uani 1 1 d . . .
C72 C 0.7637(4) 0.3179(2) 0.2664(4) 0.0574(15) Uani 1 1 d . . .
H72 H 0.8170 0.3239 0.3132 0.069 Uiso 1 1 calc R . .
C73 C 0.7307(5) 0.2680(2) 0.2498(4) 0.0617(16) Uani 1 1 d . . .
C74 C 0.6510(5) 0.2577(3) 0.1820(4) 0.0689(18) Uani 1 1 d . . .
H74 H 0.6286 0.2244 0.1711 0.083 Uiso 1 1 calc R . .
C75 C 0.6056(5) 0.2975(3) 0.1313(4) 0.0666(18) Uani 1 1 d . . .
C76 C 0.6385(4) 0.3467(2) 0.1478(4) 0.0612(16) Uani 1 1 d . . .
H76 H 0.6053 0.3729 0.1126 0.073 Uiso 1 1 calc R . .
C77 C 0.7801(7) 0.2259(3) 0.3070(7) 0.095(3) Uani 1 1 d . . .
C78 C 0.5188(7) 0.2879(3) 0.0574(6) 0.088(2) Uani 1 1 d . . .
C81 C 0.6868(4) 0.4508(2) 0.2804(4) 0.0517(14) Uani 1 1 d . . .
C82 C 0.6102(4) 0.4300(2) 0.3036(4) 0.0591(16) Uani 1 1 d . . .
H82 H 0.5930 0.3964 0.2867 0.071 Uiso 1 1 calc R . .
C83 C 0.5583(4) 0.4569(3) 0.3506(4) 0.0630(17) Uani 1 1 d . . .
C84 C 0.5813(5) 0.5063(3) 0.3770(4) 0.0662(17) Uani 1 1 d . . .
H84 H 0.5471 0.5243 0.4094 0.079 Uiso 1 1 calc R . .
C85 C 0.6569(4) 0.5290(2) 0.3543(4) 0.0601(16) Uani 1 1 d . . .
C86 C 0.7084(4) 0.5016(2) 0.3087(4) 0.0562(15) Uani 1 1 d . . .
H86 H 0.7598 0.5173 0.2958 0.067 Uiso 1 1 calc R . .
C87 C 0.4797(6) 0.4312(4) 0.3732(6) 0.090(2) Uani 1 1 d . . .
C88 C 0.6806(6) 0.5831(3) 0.3823(6) 0.086(2) Uani 1 1 d . . .
F1 F 1.1104(6) 0.4248(5) 0.2146(8) 0.248(6) Uani 1 1 d . . .
F2 F 1.1896(5) 0.4474(4) 0.3367(6) 0.227(5) Uani 1 1 d . . .
F3 F 1.1055(6) 0.4971(4) 0.2508(8) 0.231(5) Uani 1 1 d . . .
F4 F 1.0415(6) 0.4424(3) 0.5911(4) 0.181(3) Uani 1 1 d . . .
F5 F 1.0396(7) 0.3696(3) 0.5694(4) 0.177(3) Uani 1 1 d . . .
F6 F 0.9178(5) 0.4036(6) 0.5672(4) 0.323(9) Uani 1 1 d . . .
F7 F 0.5782(11) 0.5550(5) -0.0345(14) 0.320(10) Uani 1 1 d . . .
F8 F 0.6782(14) 0.5916(3) 0.0358(7) 0.295(9) Uani 1 1 d . . .
F9 F 0.6778(12) 0.5737(4) -0.0879(7) 0.302(8) Uani 1 1 d . . .
F10 F 0.8017(6) 0.3579(3) -0.0861(5) 0.173(3) Uani 1 1 d . . .
F11 F 0.8461(4) 0.4216(2) -0.1386(3) 0.138(2) Uani 1 1 d . . .
F12 F 0.9286(5) 0.3887(4) -0.0197(4) 0.187(4) Uani 1 1 d . . .
F13 F 0.8620(6) 0.2174(3) 0.2969(8) 0.225(5) Uani 1 1 d . . .
F14 F 0.8043(10) 0.2347(3) 0.3884(5) 0.269(7) Uani 1 1 d . . .
F15 F 0.7454(5) 0.1820(2) 0.2940(6) 0.186(4) Uani 1 1 d . . .
F16 F 0.4503(4) 0.3165(3) 0.0573(5) 0.164(3) Uani 1 1 d . . .
F17 F 0.5348(5) 0.2983(3) -0.0207(4) 0.162(3) Uani 1 1 d . . .
F18 F 0.4921(5) 0.2412(2) 0.0495(5) 0.181(3) Uani 1 1 d . . .
F19 F 0.4905(5) 0.3882(3) 0.4008(8) 0.260(7) Uani 1 1 d . . .
F20 F 0.4043(4) 0.4287(3) 0.3039(5) 0.156(2) Uani 1 1 d . . .
F21 F 0.4366(5) 0.4600(3) 0.4202(6) 0.192(4) Uani 1 1 d . . .
F22 F 0.7501(5) 0.6020(2) 0.3574(6) 0.175(3) Uani 1 1 d . . .
F23 F 0.6145(4) 0.6139(2) 0.3644(6) 0.190(4) Uani 1 1 d . . .
F24 F 0.7156(6) 0.5870(3) 0.4703(5) 0.180(3) Uani 1 1 d . . .

loop_
_atom_site_aniso_label
_atom_site_aniso_U_11
_atom_site_aniso_U_22
_atom_site_aniso_U_33
_atom_site_aniso_U_23
_atom_site_aniso_U_13
_atom_site_aniso_U_12
Mn1 0.0964(9) 0.0658(7) 0.0719(8) 0.0001(5) 0.0351(6) -0.0010(6)
N1 0.065(3) 0.066(4) 0.070(4) 0.002(3) 0.019(3) 0.002(3)
N2 0.081(4) 0.066(4) 0.084(4) 0.006(3) 0.029(3) 0.010(3)
N3 0.093(4) 0.065(4) 0.075(4) 0.000(3) 0.028(4) 0.000(3)
N4 0.086(5) 0.088(5) 0.095(6) 0.020(4) 0.030(5) 0.004(4)
N5 0.104(5) 0.075(4) 0.100(5) 0.022(4) 0.057(4) 0.018(4)
N6 0.067(4) 0.097(5) 0.074(4) 0.008(4) 0.025(3) 0.027(4)
C1 0.101(7) 0.081(5) 0.070(5) 0.004(4) 0.019(5) -0.015(5)
O1 0.111(5) 0.148(6) 0.122(5) 0.015(5) 0.001(4) -0.025(4)
C2 0.127(7) 0.084(5) 0.082(6) -0.001(5) 0.051(5) -0.005(5)
O2 0.194(7) 0.140(6) 0.101(5) 0.009(4) 0.082(5) -0.007(5)
C3 0.171(10) 0.085(6) 0.105(7) -0.004(6) 0.070(7) -0.003(6)
O3 0.295(12) 0.106(5) 0.173(8) -0.059(6) 0.113(8) -0.025(6)
C11 0.086(5) 0.073(5) 0.078(5) -0.013(4) 0.006(4) 0.024(4)
C12 0.085(5) 0.051(4) 0.093(6) 0.004(4) 0.004(4) 0.008(4)
C13 0.063(4) 0.055(4) 0.085(5) 0.004(4) 0.007(4) -0.001(3)
C14 0.147(9) 0.120(7) 0.114(7) -0.006(6) 0.063(7) 0.037(6)
C15 0.125(7) 0.065(5) 0.128(7) 0.017(5) 0.045(6) -0.019(5)
C21 0.117(7) 0.093(6) 0.084(6) 0.030(5) 0.046(6) 0.028(5)
C22 0.146(10) 0.096(7) 0.116(8) 0.029(6) 0.068(8) -0.013(6)
C23 0.132(8) 0.064(5) 0.099(7) 0.002(5) 0.053(6) -0.017(5)
C24 0.131(9) 0.185(11) 0.109(8) 0.059(8) 0.040(7) 0.035(8)
C25 0.178(11) 0.163(10) 0.112(8) -0.013(7) 0.052(8) -0.090(9)
C31 0.073(6) 0.157(10) 0.073(5) 0.016(6) 0.030(5) 0.027(6)
C32 0.108(9) 0.154(11) 0.135(9) 0.052(8) 0.048(7) 0.075(8)
C33 0.107(8) 0.111(8) 0.168(10) 0.049(7) 0.069(8) 0.048(7)
C34 0.081(6) 0.216(13) 0.086(6) -0.002(7) 0.019(5) 0.028(7)
C35 0.205(14) 0.097(9) 0.33(2) 0.064(11) 0.101(14) 0.067(9)
B51 0.064(4) 0.054(4) 0.047(4) 0.003(3) 0.015(3) 0.009(3)
C51 0.060(4) 0.047(3) 0.054(4) 0.000(3) 0.018(3) -0.003(3)
C52 0.071(5) 0.069(4) 0.060(4) 0.001(3) 0.014(4) -0.013(3)
C53 0.060(5) 0.092(5) 0.080(5) -0.004(4) 0.020(4) -0.019(4)
C54 0.050(4) 0.102(6) 0.076(5) -0.006(4) 0.004(4) -0.010(4)
C55 0.062(4) 0.076(4) 0.055(4) -0.009(3) 0.006(3) 0.004(3)
C56 0.058(4) 0.065(4) 0.062(4) -0.005(3) 0.019(3) 0.002(3)
C57 0.081(7) 0.213(13) 0.085(7) 0.003(8) 0.022(6) -0.040(8)
C58 0.079(6) 0.130(8) 0.062(5) -0.006(5) -0.001(5) 0.011(5)
C61 0.057(4) 0.058(4) 0.054(4) -0.001(3) 0.010(3) 0.001(3)
C62 0.101(5) 0.057(4) 0.065(4) 0.003(4) 0.029(4) 0.013(4)
C63 0.134(7) 0.058(4) 0.067(5) 0.012(4) 0.030(5) 0.021(4)
C64 0.135(7) 0.082(5) 0.059(5) 0.018(4) 0.031(5) 0.005(5)
C65 0.090(5) 0.082(5) 0.052(4) -0.002(4) 0.020(4) 0.008(4)
C66 0.064(4) 0.068(4) 0.060(4) 0.004(3) 0.017(3) 0.012(3)
C67 0.28(2) 0.141(13) 0.102(9) 0.023(9) 0.076(11) 0.105(13)
C68 0.121(8) 0.124(8) 0.069(6) 0.004(6) 0.036(5) 0.026(6)
C71 0.053(4) 0.059(4) 0.045(3) -0.005(3) 0.008(3) 0.005(3)
C72 0.060(4) 0.061(4) 0.046(3) -0.001(3) 0.006(3) 0.008(3)
C73 0.064(4) 0.058(4) 0.060(4) 0.007(3) 0.011(3) 0.007(3)
C74 0.079(5) 0.057(4) 0.065(4) 0.003(4) 0.010(4) -0.011(3)
C75 0.072(4) 0.062(4) 0.057(4) -0.003(3) 0.003(3) -0.005(3)
C76 0.067(4) 0.054(4) 0.058(4) 0.007(3) 0.009(3) 0.009(3)
C77 0.112(7) 0.067(6) 0.090(7) 0.009(5) -0.001(5) 0.017(5)
C78 0.111(7) 0.063(5) 0.070(6) 0.004(4) -0.013(5) 0.001(5)
C81 0.049(3) 0.058(4) 0.045(3) 0.002(3) 0.007(3) 0.001(3)
C82 0.063(4) 0.053(4) 0.058(4) -0.005(3) 0.012(3) -0.004(3)
C83 0.060(4) 0.071(4) 0.059(4) -0.003(3) 0.018(3) 0.002(3)
C84 0.063(4) 0.078(5) 0.058(4) -0.012(4) 0.016(3) 0.010(4)
C85 0.059(4) 0.052(4) 0.065(4) -0.009(3) 0.009(3) 0.003(3)
C86 0.055(4) 0.055(4) 0.056(4) 0.002(3) 0.011(3) 0.001(3)
C87 0.086(6) 0.115(7) 0.079(5) -0.015(5) 0.038(5) -0.022(5)
C88 0.072(5) 0.079(5) 0.103(6) -0.032(5) 0.015(5) -0.002(5)
F1 0.164(7) 0.395(16) 0.242(10) -0.132(10) 0.151(7) -0.123(8)
F2 0.073(4) 0.423(15) 0.186(7) 0.075(8) 0.039(5) -0.043(6)
F3 0.183(8) 0.269(11) 0.268(11) 0.117(10) 0.109(8) -0.048(7)
F4 0.267(9) 0.166(6) 0.082(4) -0.036(4) 0.000(5) -0.019(6)
F5 0.259(9) 0.165(6) 0.099(4) 0.037(4) 0.033(5) 0.045(6)
F6 0.084(4) 0.83(3) 0.055(3) 0.073(7) 0.018(3) 0.005(8)
F7 0.291(15) 0.181(11) 0.47(3) 0.152(15) 0.066(16) 0.135(10)
F8 0.57(3) 0.100(5) 0.176(8) 0.010(6) 0.038(11) 0.132(10)
F9 0.58(2) 0.199(9) 0.200(9) 0.146(8) 0.225(12) 0.216(12)
F10 0.257(9) 0.129(5) 0.168(6) -0.043(5) 0.119(6) 0.008(5)
F11 0.173(5) 0.185(6) 0.078(3) 0.024(3) 0.069(4) 0.047(4)
F12 0.135(5) 0.341(11) 0.086(4) -0.013(5) 0.028(4) 0.117(6)
F13 0.142(6) 0.188(8) 0.345(14) 0.144(9) 0.066(7) 0.077(6)
F14 0.492(18) 0.158(7) 0.098(5) 0.021(5) -0.022(8) 0.172(9)
F15 0.167(6) 0.082(4) 0.252(9) 0.071(5) -0.045(5) -0.011(4)
F16 0.090(4) 0.155(5) 0.196(7) -0.057(5) -0.049(4) 0.033(4)
F17 0.156(6) 0.220(7) 0.075(4) 0.005(4) -0.028(4) -0.031(5)
F18 0.186(6) 0.085(4) 0.188(6) 0.015(4) -0.097(5) -0.044(4)
F19 0.125(5) 0.222(8) 0.473(16) 0.254(10) 0.151(8) 0.048(5)
F20 0.100(4) 0.165(6) 0.200(7) 0.002(5) 0.035(5) -0.046(4)
F21 0.199(7) 0.208(7) 0.233(8) -0.092(6) 0.167(7) -0.084(6)
F22 0.173(6) 0.084(4) 0.306(10) -0.062(5) 0.130(7) -0.041(4)
F23 0.107(4) 0.074(3) 0.342(11) -0.079(5) -0.021(5) 0.024(3)
F24 0.247(8) 0.133(5) 0.122(5) -0.048(4) -0.017(5) -0.042(5)

loop_
_atom_type_symbol
_atom_type_description
_atom_type_scat_dispersion_real
_atom_type_scat_dispersion_imag
_atom_type_scat_source
C C 0.0033 0.0016 'International Tables Vol C Tables 4.2.6.8 and 6.1.1.4'
H H 0.0000 0.0000 'International Tables Vol C Tables 4.2.6.8 and 6.1.1.4'
B B 0.0013 0.0007 'International Tables Vol C Tables 4.2.6.8 and 6.1.1.4'
N N 0.0061 0.0033 'International Tables Vol C Tables 4.2.6.8 and 6.1.1.4'
O O 0.0106 0.0060 'International Tables Vol C Tables 4.2.6.8 and 6.1.1.4'
F F 0.0171 0.0103 'International Tables Vol C Tables 4.2.6.8 and 6.1.1.4'
Mn Mn 0.3368 0.7283 'International Tables Vol C Tables 4.2.6.8 and 6.1.1.4'

loop_
_geom_angle_atom_site_label_1
_geom_angle_atom_site_label_2
_geom_angle_atom_site_label_3
_geom_angle
_geom_angle_site_symmetry_1
_geom_angle_site_symmetry_3
_geom_angle_publ_flag
C1 Mn1 C2 87.6(4) . . ?
C1 Mn1 C3 86.5(5) . . ?
C2 Mn1 C3 85.4(4) . . ?
C1 Mn1 N5 176.7(3) . . ?
C2 Mn1 N5 90.2(3) . . ?
C3 Mn1 N5 95.7(4) . . ?
C1 Mn1 N3 96.6(3) . . ?
C2 Mn1 N3 174.5(3) . . ?
C3 Mn1 N3 91.2(3) . . ?
N5 Mn1 N3 85.8(3) . . ?
C1 Mn1 N1 88.6(3) . . ?
C2 Mn1 N1 96.8(3) . . ?
C3 Mn1 N1 174.6(4) . . ?
N5 Mn1 N1 89.3(2) . . ?
N3 Mn1 N1 87.0(2) . . ?
C13 N1 N2 103.5(6) . . ?
C13 N1 Mn1 137.5(5) . . ?
N2 N1 Mn1 118.1(4) . . ?
C11 N2 N1 113.1(7) . . ?
C23 N3 N4 103.3(7) . . ?
C23 N3 Mn1 136.1(6) . . ?
N4 N3 Mn1 120.4(5) . . ?
C21 N4 N3 113.8(8) . . ?
C33 N5 N6 105.0(9) . . ?
C33 N5 Mn1 133.6(8) . . ?
N6 N5 Mn1 121.1(5) . . ?
C31 N6 N5 114.0(8) . . ?
O1 C1 Mn1 176.0(8) . . ?
O2 C2 Mn1 175.0(8) . . ?
O3 C3 Mn1 174.0(11) . . ?
N2 C11 C12 105.7(7) . . ?
N2 C11 C14 122.6(8) . . ?
C12 C11 C14 131.7(8) . . ?
C11 C12 C13 107.4(6) . . ?
N1 C13 C12 110.4(7) . . ?
N1 C13 C15 122.8(7) . . ?
C12 C13 C15 126.8(7) . . ?
N4 C21 C22 103.9(8) . . ?
N4 C21 C24 121.4(10) . . ?
C22 C21 C24 134.6(9) . . ?
C21 C22 C23 108.9(8) . . ?
N3 C23 C22 110.0(9) . . ?
N3 C23 C25 122.8(8) . . ?
C22 C23 C25 127.2(9) . . ?
N6 C31 C32 103.8(10) . . ?
N6 C31 C34 122.2(10) . . ?
C32 C31 C34 134.0(10) . . ?
C31 C32 C33 108.9(9) . . ?
N5 C33 C32 108.2(10) . . ?
N5 C33 C35 124.8(12) . . ?
C32 C33 C35 126.8(11) . . ?
C61 B51 C81 112.7(5) . . ?
C61 B51 C71 106.9(5) . . ?
C81 B51 C71 109.5(5) . . ?
C61 B51 C51 109.8(5) . . ?
C81 B51 C51 107.3(5) . . ?
C71 B51 C51 110.8(5) . . ?
C52 C51 C56 114.9(6) . . ?
C52 C51 B51 125.1(5) . . ?
C56 C51 B51 120.0(5) . . ?
C51 C52 C53 123.0(6) . . ?
C54 C53 C52 120.1(6) . . ?
C54 C53 C57 120.4(7) . . ?
C52 C53 C57 119.5(7) . . ?
C55 C54 C53 118.6(6) . . ?
C54 C55 C56 121.1(6) . . ?
C54 C55 C58 119.1(7) . . ?
C56 C55 C58 119.7(7) . . ?
C55 C56 C51 122.1(6) . . ?
F2 C57 F1 107.5(13) . . ?
F2 C57 F3 105.4(11) . . ?
F1 C57 F3 100.4(11) . . ?
F2 C57 C53 115.7(9) . . ?
F1 C57 C53 113.2(10) . . ?
F3 C57 C53 113.3(12) . . ?
F6 C58 F5 106.2(11) . . ?
F6 C58 F4 109.1(10) . . ?
F5 C58 F4 94.7(7) . . ?
F6 C58 C55 117.5(8) . . ?
F5 C58 C55 113.3(8) . . ?
F4 C58 C55 113.5(8) . . ?
C62 C61 C66 115.0(6) . . ?
C62 C61 B51 126.0(6) . . ?
C66 C61 B51 118.9(5) . . ?
C61 C62 C63 122.8(6) . . ?
C64 C63 C62 119.6(6) . . ?
C64 C63 C67 118.5(8) . . ?
C62 C63 C67 121.8(8) . . ?
C65 C64 C63 120.2(7) . . ?
C64 C65 C66 119.0(6) . . ?
C64 C65 C68 122.5(7) . . ?
C66 C65 C68 118.5(7) . . ?
C65 C66 C61 123.3(6) . . ?
F9 C67 F8 111.6(18) . . ?
F9 C67 F7 98.5(18) . . ?
F8 C67 F7 91.4(14) . . ?
F9 C67 C63 121.5(11) . . ?
F8 C67 C63 118.8(13) . . ?
F7 C67 C63 107.7(17) . . ?
F12 C68 F11 108.4(8) . . ?
F12 C68 F10 102.8(9) . . ?
F11 C68 F10 101.0(8) . . ?
F12 C68 C65 115.0(8) . . ?
F11 C68 C65 115.3(8) . . ?
F10 C68 C65 112.7(8) . . ?
C76 C71 C72 114.6(5) . . ?
C76 C71 B51 120.1(5) . . ?
C72 C71 B51 125.4(5) . . ?
C73 C72 C71 122.1(6) . . ?
C74 C73 C72 120.6(6) . . ?
C74 C73 C77 119.8(7) . . ?
C72 C73 C77 119.5(6) . . ?
C75 C74 C73 118.6(6) . . ?
C74 C75 C76 120.5(6) . . ?
C74 C75 C78 120.2(6) . . ?
C76 C75 C78 119.3(6) . . ?
C75 C76 C71 123.5(6) . . ?
F14 C77 F15 109.2(10) . . ?
F14 C77 F13 97.5(10) . . ?
F15 C77 F13 100.5(9) . . ?
F14 C77 C73 115.9(8) . . ?
F15 C77 C73 118.0(8) . . ?
F13 C77 C73 112.8(9) . . ?
F16 C78 F18 109.8(9) . . ?
F16 C78 F17 102.5(7) . . ?
F18 C78 F17 103.6(8) . . ?
F16 C78 C75 115.3(7) . . ?
F18 C78 C75 114.5(7) . . ?
F17 C78 C75 109.9(8) . . ?
C82 C81 C86 115.0(5) . . ?
C82 C81 B51 124.8(5) . . ?
C86 C81 B51 120.1(5) . . ?
C83 C82 C81 122.9(6) . . ?
C84 C83 C82 120.5(6) . . ?
C84 C83 C87 120.7(6) . . ?
C82 C83 C87 118.7(7) . . ?
C83 C84 C85 118.6(6) . . ?
C86 C85 C84 120.2(6) . . ?
C86 C85 C88 121.6(6) . . ?
C84 C85 C88 118.2(6) . . ?
C85 C86 C81 122.7(6) . . ?
F19 C87 F21 111.9(9) . . ?
F19 C87 F20 104.3(9) . . ?
F21 C87 F20 92.8(8) . . ?
F19 C87 C83 118.5(8) . . ?
F21 C87 C83 113.6(8) . . ?
F20 C87 C83 112.2(7) . . ?
F23 C88 F22 109.2(9) . . ?
F23 C88 F24 104.3(8) . . ?
F22 C88 F24 98.9(8) . . ?
F23 C88 C85 116.1(7) . . ?
F22 C88 C85 114.8(7) . . ?
F24 C88 C85 111.7(8) . . ?

loop_
_geom_bond_atom_site_label_1
_geom_bond_atom_site_label_2
_geom_bond_distance
_geom_bond_site_symmetry_2
_geom_bond_publ_flag
Mn1 C1 1.765(10) . ?
Mn1 C2 1.777(9) . ?
Mn1 C3 1.800(10) . ?
Mn1 N5 2.083(8) . ?
Mn1 N3 2.084(6) . ?
Mn1 N1 2.114(5) . ?
N1 C13 1.322(8) . ?
N1 N2 1.364(8) . ?
N2 C11 1.326(9) . ?
N3 C23 1.339(10) . ?
N3 N4 1.350(9) . ?
N4 C21 1.337(10) . ?
N5 C33 1.342(11) . ?
N5 N6 1.353(9) . ?
N6 C31 1.352(10) . ?
C1 O1 1.177(10) . ?
C2 O2 1.162(9) . ?
C3 O3 1.136(10) . ?
C11 C12 1.338(11) . ?
C11 C14 1.503(11) . ?
C12 C13 1.385(10) . ?
C13 C15 1.505(11) . ?
C21 C22 1.348(13) . ?
C21 C24 1.519(14) . ?
C22 C23 1.357(12) . ?
C23 C25 1.497(13) . ?
C31 C32 1.360(14) . ?
C31 C34 1.458(14) . ?
C32 C33 1.407(15) . ?
C33 C35 1.466(16) . ?
B51 C61 1.628(9) . ?
B51 C81 1.637(9) . ?
B51 C71 1.648(9) . ?
B51 C51 1.652(9) . ?
C51 C52 1.381(8) . ?
C51 C56 1.410(8) . ?
C52 C53 1.382(9) . ?
C53 C54 1.375(10) . ?
C53 C57 1.484(12) . ?
C54 C55 1.363(9) . ?
C55 C56 1.371(9) . ?
C55 C58 1.479(10) . ?
C57 F2 1.247(11) . ?
C57 F1 1.267(13) . ?
C57 F3 1.302(15) . ?
C58 F6 1.185(10) . ?
C58 F5 1.310(10) . ?
C58 F4 1.311(10) . ?
C61 C62 1.384(9) . ?
C61 C66 1.398(8) . ?
C62 C63 1.395(10) . ?
C63 C64 1.371(10) . ?
C63 C67 1.446(14) . ?
C64 C65 1.369(10) . ?
C65 C66 1.390(9) . ?
C65 C68 1.466(11) . ?
C67 F9 1.174(13) . ?
C67 F8 1.208(15) . ?
C67 F7 1.37(2) . ?
C68 F12 1.288(10) . ?
C68 F11 1.304(9) . ?
C68 F10 1.332(12) . ?
C71 C76 1.399(8) . ?
C71 C72 1.400(8) . ?
C72 C73 1.389(9) . ?
C73 C74 1.379(9) . ?
C73 C77 1.477(10) . ?
C74 C75 1.365(9) . ?
C75 C76 1.371(9) . ?
C75 C78 1.494(10) . ?
C77 F14 1.236(10) . ?
C77 F15 1.251(10) . ?
C77 F13 1.280(12) . ?
C78 F16 1.258(10) . ?
C78 F18 1.277(9) . ?
C78 F17 1.322(10) . ?
C81 C82 1.386(8) . ?
C81 C86 1.407(8) . ?
C82 C83 1.382(9) . ?
C83 C84 1.368(9) . ?
C83 C87 1.462(10) . ?
C84 C85 1.390(9) . ?
C85 C86 1.370(8) . ?
C85 C88 1.490(10) . ?
C87 F19 1.194(10) . ?
C87 F21 1.324(10) . ?
C87 F20 1.327(10) . ?
C88 F23 1.239(9) . ?
C88 F22 1.287(9) . ?
C88 F24 1.327(10) . ?
